data_7126157
loop_
_publ_author_name
'Liu, Yi'
'Guo, Jin-Han'
'Dao, Xiao-Yao'
'Zhang, Xiu-Du'
'Zhao, Yue'
'Sun, Wei-Yin'

_publ_section_title
;
 Coordination polymers with a pyridyl-salen ligand for photocatalytic
 carbon dioxide reduction.
;
_journal_issue 29
_journal_name_full 'Chemical communications (Cambridge, England)'
_journal_page_first 4110
_journal_page_last 4113
_journal_paper_doi 10.1039/d0cc00425a
_journal_volume 56
_journal_year 2020
_chemical_formula_sum 'C29 H27 Cl Fe N5 O3'
_chemical_formula_weight 584.85
_space_group_crystal_system orthorhombic
_space_group_IT_number 61
_space_group_name_Hall '-P 2ac 2ab'
_space_group_name_H-M_alt 'P b c a'
_atom_sites_solution_hydrogens geom
_audit_creation_method SHELXL-2018/3
_cell_angle_alpha 90
_cell_angle_beta 90
_cell_angle_gamma 90
_cell_formula_units_Z 8
_cell_length_a 13.4819(5)
_cell_length_b 13.3393(5)
_cell_length_c 30.1323(13)
_cell_measurement_reflns_used 9364
_cell_measurement_temperature 293(2)
_cell_measurement_theta_max 26.07
_cell_measurement_theta_min 2.54
_cell_volume 5419.0(4)
_computing_cell_refinement 'Bruker SMART'
_computing_data_collection 'Bruker SMART'
_computing_data_reduction 'Bruker SAINT'
_computing_molecular_graphics 'Bruker SHELXTL'
_computing_publication_material 'Bruker SHELXTL'
_computing_structure_refinement 'SHELXL-2018/3 (Sheldrick, 2018)'
_computing_structure_solution 'SHELXT 2014/5 (Sheldrick, 2014)'
_diffrn_ambient_temperature 293(2)
_diffrn_measured_fraction_theta_full 0.999
_diffrn_measured_fraction_theta_max 0.999
_diffrn_measurement_device_type 'CCD area detector'
_diffrn_measurement_method 'phi and omega scans'
_diffrn_radiation_type MoK\a
_diffrn_radiation_wavelength 0.71073
_diffrn_reflns_av_R_equivalents 0.0451
_diffrn_reflns_av_unetI/netI 0.0258
_diffrn_reflns_Laue_measured_fraction_full 0.999
_diffrn_reflns_Laue_measured_fraction_max 0.999
_diffrn_reflns_limit_h_max 15
_diffrn_reflns_limit_h_min -16
_diffrn_reflns_limit_k_max 15
_diffrn_reflns_limit_k_min -15
_diffrn_reflns_limit_l_max 35
_diffrn_reflns_limit_l_min -30
_diffrn_reflns_number 37802
_diffrn_reflns_point_group_measured_fraction_full 0.999
_diffrn_reflns_point_group_measured_fraction_max 0.999
_diffrn_reflns_theta_full 25.009
_diffrn_reflns_theta_max 25.009
_diffrn_reflns_theta_min 2.252
_diffrn_source 'fine-focus sealed tube'
_exptl_absorpt_coefficient_mu 0.696
_exptl_absorpt_correction_T_max 0.901
_exptl_absorpt_correction_T_min 0.858
_exptl_absorpt_correction_type multi-scan
_exptl_absorpt_process_details SADABS
_exptl_crystal_colour black
_exptl_crystal_density_diffrn 1.434
_exptl_crystal_description block
_exptl_crystal_F_000 2424
_exptl_crystal_size_max 0.220
_exptl_crystal_size_mid 0.190
_exptl_crystal_size_min 0.150
_refine_diff_density_max 0.370
_refine_diff_density_min -0.522
_refine_diff_density_rms 0.055
_refine_ls_extinction_method none
_refine_ls_goodness_of_fit_ref 1.238
_refine_ls_hydrogen_treatment constr
_refine_ls_matrix_type full
_refine_ls_number_parameters 354
_refine_ls_number_reflns 4767
_refine_ls_number_restraints 0
_refine_ls_restrained_S_all 1.238
_refine_ls_R_factor_all 0.0445
_refine_ls_R_factor_gt 0.0331
_refine_ls_shift/su_max 0.001
_refine_ls_shift/su_mean 0.000
_refine_ls_structure_factor_coef Fsqd
_refine_ls_weighting_details 'w=1/[\s^2^(Fo^2^)+(0.0546P)^2^+0.4666P] where P=(Fo^2^+2Fc^2^)/3'
_refine_ls_weighting_scheme calc
_refine_ls_wR_factor_gt 0.0948
_refine_ls_wR_factor_ref 0.1004
_reflns_Friedel_coverage 0.000
_reflns_number_gt 3983
_reflns_number_total 4767
_reflns_threshold_expression 'I > 2\s(I)'
_cod_data_source_file d0cc00425a3.cif
_cod_data_source_block 2
_cod_depositor_comments 'Adding full bibliography for 7126156--7126157.cif.'
_cod_database_code 7126157
_shelx_shelxl_version_number 2018/3
_shelx_space_group_comment
;
The symmetry employed for this shelxl refinement is uniquely defined
by the following loop, which should always be used as a source of
symmetry information in preference to the above space-group names.
They are only intended as comments.
;
_shelx_estimated_absorpt_t_min 0.862
_shelx_estimated_absorpt_t_max 0.903

loop_
_space_group_symop_operation_xyz
'x, y, z'
'-x+1/2, -y, z+1/2'
'-x, y+1/2, -z+1/2'
'x+1/2, -y+1/2, -z'
'-x, -y, -z'
'x-1/2, y, -z-1/2'
'x, -y-1/2, z-1/2'
'-x-1/2, y-1/2, z'

loop_
_atom_site_label
_atom_site_type_symbol
_atom_site_fract_x
_atom_site_fract_y
_atom_site_fract_z
_atom_site_U_iso_or_equiv
_atom_site_adp_type
_atom_site_occupancy
_atom_site_site_symmetry_order
_atom_site_calc_flag
_atom_site_refinement_flags_posn
_atom_site_refinement_flags_adp
_atom_site_refinement_flags_occupancy
_atom_site_disorder_assembly
_atom_site_disorder_group
Fe1 Fe 0.35623(2) 0.75616(2) 0.59664(2) 0.01682(12) Uani 1 1 d . . . . .
C1 C 0.53692(14) 0.62390(15) 0.54601(7) 0.0176(5) Uani 1 1 d . . . . .
C2 C 0.47900(14) 0.57839(15) 0.57960(7) 0.0175(5) Uani 1 1 d . . . . .
C3 C 0.49260(15) 0.47661(16) 0.58846(7) 0.0208(5) Uani 1 1 d . . . . .
H3 H 0.454472 0.446638 0.610492 0.025 Uiso 1 1 calc R U . . .
C4 C 0.56110(15) 0.41841(15) 0.56552(7) 0.0207(5) Uani 1 1 d . . . . .
C5 C 0.61896(15) 0.46443(16) 0.53233(8) 0.0229(5) Uani 1 1 d . . . . .
H5 H 0.665883 0.427301 0.516790 0.027 Uiso 1 1 calc R U . . .
C6 C 0.60584(15) 0.56392(17) 0.52308(8) 0.0223(5) Uani 1 1 d . . . . .
H6 H 0.643882 0.593035 0.500790 0.027 Uiso 1 1 calc R U . . .
C7 C 0.52806(15) 0.72799(16) 0.53339(7) 0.0197(5) Uani 1 1 d . . . . .
H7 H 0.570235 0.751194 0.511228 0.024 Uiso 1 1 calc R U . . .
C8 C 0.57104(16) 0.31006(16) 0.57628(7) 0.0223(5) Uani 1 1 d . . . . .
C9 C 0.65826(17) 0.25681(17) 0.56945(8) 0.0282(6) Uani 1 1 d . . . . .
H9 H 0.713199 0.288127 0.556951 0.034 Uiso 1 1 calc R U . . .
C10 C 0.66266(19) 0.15687(19) 0.58138(9) 0.0381(7) Uani 1 1 d . . . . .
H10 H 0.721858 0.123069 0.576169 0.046 Uiso 1 1 calc R U . . .
C11 C 0.50479(19) 0.15727(19) 0.60607(10) 0.0393(7) Uani 1 1 d . . . . .
H11 H 0.451346 0.124154 0.618949 0.047 Uiso 1 1 calc R U . . .
C12 C 0.49264(18) 0.25632(16) 0.59475(8) 0.0289(6) Uani 1 1 d . . . . .
H12 H 0.431880 0.287577 0.599439 0.035 Uiso 1 1 calc R U . . .
C13 C 0.46846(16) 0.89578(15) 0.53502(7) 0.0224(5) Uani 1 1 d . . . . .
H13A H 0.485334 0.898383 0.503745 0.027 Uiso 1 1 calc R U . . .
H13B H 0.518115 0.933198 0.551404 0.027 Uiso 1 1 calc R U . . .
C14 C 0.36598(15) 0.94203(16) 0.54251(7) 0.0218(5) Uani 1 1 d . . . . .
H14A H 0.370826 1.014583 0.542585 0.026 Uiso 1 1 calc R U . . .
H14B H 0.321357 0.922240 0.518826 0.026 Uiso 1 1 calc R U . . .
C15 C 0.23456(15) 0.93359(16) 0.65295(7) 0.0171(5) Uani 1 1 d . . . . .
C16 C 0.22406(14) 0.83133(15) 0.66590(7) 0.0167(4) Uani 1 1 d . . . . .
C17 C 0.17103(14) 0.80994(15) 0.70470(7) 0.0187(5) Uani 1 1 d . . . . .
H17 H 0.163245 0.743412 0.713250 0.022 Uiso 1 1 calc R U . . .
C18 C 0.12954(15) 0.88502(16) 0.73092(7) 0.0191(5) Uani 1 1 d . . . . .
C19 C 0.14138(15) 0.98522(16) 0.71811(8) 0.0214(5) Uani 1 1 d . . . . .
H19 H 0.114549 1.036295 0.735343 0.026 Uiso 1 1 calc R U . . .
C20 C 0.19272(14) 1.00794(16) 0.68001(7) 0.0205(5) Uani 1 1 d . . . . .
H20 H 0.199954 1.074814 0.671912 0.025 Uiso 1 1 calc R U . . .
C21 C 0.27989(15) 0.96509(15) 0.61172(7) 0.0189(5) Uani 1 1 d . . . . .
H21 H 0.273988 1.032186 0.603765 0.023 Uiso 1 1 calc R U . . .
C22 C 0.07381(15) 0.85831(16) 0.77180(8) 0.0211(5) Uani 1 1 d . . . . .
C23 C 0.02447(17) 0.76717(16) 0.77566(8) 0.0257(5) Uani 1 1 d . . . . .
H23 H 0.027125 0.720809 0.752642 0.031 Uiso 1 1 calc R U . . .
C24 C -0.02823(17) 0.74569(16) 0.81355(8) 0.0271(5) Uani 1 1 d . . . . .
H24 H -0.060219 0.684034 0.815218 0.032 Uiso 1 1 calc R U . . .
C25 C 0.01289(16) 0.89502(17) 0.84478(7) 0.0235(5) Uani 1 1 d . . . . .
H25 H 0.010188 0.939273 0.868601 0.028 Uiso 1 1 calc R U . . .
C26 C 0.06734(16) 0.92269(16) 0.80796(7) 0.0235(5) Uani 1 1 d . . . . .
H26 H 0.099624 0.984290 0.807355 0.028 Uiso 1 1 calc R U . . .
C27 C 0.13448(18) 0.4856(2) 0.75255(10) 0.0405(7) Uani 1 1 d . . . . .
H27 H 0.130311 0.432381 0.732724 0.049 Uiso 1 1 calc R U . . .
C28 C 0.1661(2) 0.3606(3) 0.80907(12) 0.0662(10) Uani 1 1 d . . . . .
H28A H 0.108158 0.343798 0.826022 0.099 Uiso 1 1 calc R U . . .
H28B H 0.224084 0.352543 0.827218 0.099 Uiso 1 1 calc R U . . .
H28C H 0.170618 0.317177 0.783751 0.099 Uiso 1 1 calc R U . . .
C29 C 0.1693(3) 0.5428(3) 0.82675(13) 0.0837(13) Uani 1 1 d . . . . .
H29A H 0.196968 0.601201 0.812799 0.126 Uiso 1 1 calc R U . . .
H29B H 0.212378 0.521054 0.850220 0.126 Uiso 1 1 calc R U . . .
H29C H 0.105309 0.558885 0.838759 0.126 Uiso 1 1 calc R U . . .
Cl1 Cl 0.23977(4) 0.70958(4) 0.54036(2) 0.02470(15) Uani 1 1 d . . . . .
N1 N 0.46677(12) 0.79120(13) 0.55022(6) 0.0180(4) Uani 1 1 d . . . . .
N2 N 0.32783(12) 0.90677(12) 0.58527(6) 0.0177(4) Uani 1 1 d . . . . .
N3 N 0.58891(16) 0.10521(15) 0.59972(8) 0.0392(6) Uani 1 1 d . . . . .
N4 N -0.03635(13) 0.80799(13) 0.84817(6) 0.0215(4) Uani 1 1 d . . . . .
N5 N 0.15926(17) 0.4636(2) 0.79433(9) 0.0499(6) Uani 1 1 d . . . . .
O1 O 0.41188(10) 0.62719(11) 0.60311(5) 0.0207(3) Uani 1 1 d . . . . .
O2 O 0.25993(11) 0.75545(10) 0.64290(5) 0.0181(3) Uani 1 1 d . . . . .
O3 O 0.11682(15) 0.56894(15) 0.73794(8) 0.0539(6) Uani 1 1 d . . . . .

loop_
_atom_site_aniso_label
_atom_site_aniso_U_11
_atom_site_aniso_U_22
_atom_site_aniso_U_33
_atom_site_aniso_U_23
_atom_site_aniso_U_13
_atom_site_aniso_U_12
Fe1 0.01896(19) 0.01409(18) 0.0174(2) 0.00088(12) 0.00246(12) 0.00135(12)
C1 0.0158(10) 0.0201(11) 0.0169(12) -0.0011(9) -0.0006(8) 0.0001(8)
C2 0.0169(11) 0.0180(11) 0.0176(12) -0.0018(9) -0.0016(9) 0.0012(8)
C3 0.0214(11) 0.0221(12) 0.0189(12) 0.0006(9) 0.0014(9) -0.0017(9)
C4 0.0200(11) 0.0205(11) 0.0216(12) -0.0040(9) -0.0037(9) 0.0044(9)
C5 0.0188(11) 0.0250(13) 0.0248(13) -0.0035(10) 0.0014(9) 0.0050(9)
C6 0.0185(11) 0.0270(12) 0.0214(13) -0.0014(10) 0.0030(9) 0.0001(9)
C7 0.0172(11) 0.0258(12) 0.0161(12) 0.0024(9) 0.0012(9) -0.0038(9)
C8 0.0259(12) 0.0231(12) 0.0178(12) -0.0059(9) -0.0021(9) 0.0034(9)
C9 0.0304(13) 0.0283(13) 0.0259(14) 0.0050(10) 0.0075(10) 0.0076(10)
C10 0.0422(15) 0.0328(15) 0.0393(17) 0.0036(12) 0.0110(13) 0.0184(12)
C11 0.0343(15) 0.0243(14) 0.0595(19) -0.0020(12) 0.0053(13) -0.0041(11)
C12 0.0261(13) 0.0195(12) 0.0411(16) -0.0061(10) -0.0012(11) 0.0016(9)
C13 0.0256(12) 0.0206(12) 0.0210(12) 0.0045(9) 0.0041(9) -0.0010(9)
C14 0.0262(12) 0.0182(11) 0.0209(13) 0.0072(9) 0.0030(9) 0.0009(9)
C15 0.0164(10) 0.0180(11) 0.0170(12) 0.0013(9) -0.0022(8) 0.0013(8)
C16 0.0152(10) 0.0171(11) 0.0178(12) -0.0004(9) -0.0029(8) 0.0010(8)
C17 0.0214(11) 0.0138(11) 0.0209(12) 0.0025(9) 0.0006(9) -0.0021(8)
C18 0.0168(10) 0.0209(12) 0.0197(12) -0.0010(9) -0.0011(9) -0.0002(9)
C19 0.0233(11) 0.0192(11) 0.0217(13) -0.0031(10) 0.0014(9) 0.0048(9)
C20 0.0244(12) 0.0140(11) 0.0230(13) 0.0018(9) -0.0036(9) 0.0041(9)
C21 0.0182(10) 0.0152(11) 0.0232(12) 0.0037(9) -0.0031(9) 0.0013(8)
C22 0.0190(11) 0.0208(11) 0.0234(13) -0.0015(9) 0.0001(9) 0.0019(9)
C23 0.0299(13) 0.0228(12) 0.0245(13) -0.0094(10) 0.0084(10) -0.0026(10)
C24 0.0304(13) 0.0198(12) 0.0310(14) -0.0045(10) 0.0092(11) -0.0054(9)
C25 0.0290(12) 0.0219(12) 0.0198(12) -0.0050(10) 0.0019(9) 0.0012(10)
C26 0.0288(12) 0.0189(11) 0.0229(13) -0.0018(10) 0.0029(10) -0.0035(9)
C27 0.0338(14) 0.0406(17) 0.0472(19) -0.0049(14) 0.0152(13) -0.0045(12)
C28 0.058(2) 0.093(3) 0.048(2) 0.025(2) 0.0083(16) -0.0107(18)
C29 0.086(3) 0.111(3) 0.054(2) -0.032(2) 0.018(2) -0.010(2)
Cl1 0.0249(3) 0.0258(3) 0.0233(3) -0.0012(2) -0.0013(2) -0.0006(2)
N1 0.0176(9) 0.0168(9) 0.0198(10) 0.0018(8) 0.0022(7) 0.0011(7)
N2 0.0182(9) 0.0167(9) 0.0182(10) 0.0035(8) 0.0004(7) 0.0008(7)
N3 0.0461(13) 0.0214(11) 0.0501(15) 0.0019(10) 0.0088(11) 0.0059(10)
N4 0.0240(10) 0.0185(10) 0.0219(11) -0.0039(8) 0.0033(8) -0.0001(8)
N5 0.0463(14) 0.0628(18) 0.0405(16) -0.0040(13) 0.0132(12) -0.0088(12)
O1 0.0236(8) 0.0173(8) 0.0212(9) 0.0018(6) 0.0065(6) 0.0049(6)
O2 0.0229(8) 0.0124(7) 0.0189(8) 0.0004(6) 0.0053(6) 0.0007(6)
O3 0.0568(13) 0.0354(12) 0.0694(16) -0.0014(11) 0.0183(11) 0.0063(9)

loop_
_atom_type_symbol
_atom_type_description
_atom_type_scat_dispersion_real
_atom_type_scat_dispersion_imag
_atom_type_scat_source
C C 0.0033 0.0016 'International Tables Vol C Tables 4.2.6.8 and 6.1.1.4'
H H 0.0000 0.0000 'International Tables Vol C Tables 4.2.6.8 and 6.1.1.4'
N N 0.0061 0.0033 'International Tables Vol C Tables 4.2.6.8 and 6.1.1.4'
O O 0.0106 0.0060 'International Tables Vol C Tables 4.2.6.8 and 6.1.1.4'
Fe Fe 0.3463 0.8444 'International Tables Vol C Tables 4.2.6.8 and 6.1.1.4'
Cl Cl 0.1484 0.1585 'International Tables Vol C Tables 4.2.6.8 and 6.1.1.4'

loop_
_geom_angle_atom_site_label_1
_geom_angle_atom_site_label_2
_geom_angle_atom_site_label_3
_geom_angle
_geom_angle_site_symmetry_1
_geom_angle_site_symmetry_3
_geom_angle_publ_flag
O1 Fe1 O2 101.00(6) . . ?
O1 Fe1 N2 166.85(6) . . ?
O2 Fe1 N2 90.00(6) . . ?
O1 Fe1 N1 89.40(6) . . ?
O2 Fe1 N1 166.84(6) . . ?
N2 Fe1 N1 78.76(7) . . ?
O1 Fe1 N4 87.09(6) . 6_657 ?
O2 Fe1 N4 84.38(6) . 6_657 ?
N2 Fe1 N4 86.83(7) . 6_657 ?
N1 Fe1 N4 88.16(7) . 6_657 ?
O1 Fe1 Cl1 95.59(5) . . ?
O2 Fe1 Cl1 94.03(5) . . ?
N2 Fe1 Cl1 90.77(5) . . ?
N1 Fe1 Cl1 92.95(5) . . ?
N4 Fe1 Cl1 177.11(5) 6_657 . ?
C6 C1 C2 118.14(19) . . ?
C6 C1 C7 118.15(19) . . ?
C2 C1 C7 123.71(19) . . ?
O1 C2 C3 117.83(19) . . ?
O1 C2 C1 123.39(18) . . ?
C3 C2 C1 118.78(19) . . ?
C4 C3 C2 122.4(2) . . ?
C4 C3 H3 118.8 . . ?
C2 C3 H3 118.8 . . ?
C3 C4 C5 118.51(19) . . ?
C3 C4 C8 119.6(2) . . ?
C5 C4 C8 121.89(19) . . ?
C6 C5 C4 119.7(2) . . ?
C6 C5 H5 120.1 . . ?
C4 C5 H5 120.1 . . ?
C5 C6 C1 122.5(2) . . ?
C5 C6 H6 118.8 . . ?
C1 C6 H6 118.8 . . ?
N1 C7 C1 125.4(2) . . ?
N1 C7 H7 117.3 . . ?
C1 C7 H7 117.3 . . ?
C9 C8 C12 116.0(2) . . ?
C9 C8 C4 122.7(2) . . ?
C12 C8 C4 121.3(2) . . ?
C10 C9 C8 119.4(2) . . ?
C10 C9 H9 120.3 . . ?
C8 C9 H9 120.3 . . ?
N3 C10 C9 125.2(2) . . ?
N3 C10 H10 117.4 . . ?
C9 C10 H10 117.4 . . ?
N3 C11 C12 124.2(2) . . ?
N3 C11 H11 117.9 . . ?
C12 C11 H11 117.9 . . ?
C11 C12 C8 120.2(2) . . ?
C11 C12 H12 119.9 . . ?
C8 C12 H12 119.9 . . ?
N1 C13 C14 108.84(17) . . ?
N1 C13 H13A 109.9 . . ?
C14 C13 H13A 109.9 . . ?
N1 C13 H13B 109.9 . . ?
C14 C13 H13B 109.9 . . ?
H13A C13 H13B 108.3 . . ?
N2 C14 C13 108.50(17) . . ?
N2 C14 H14A 110.0 . . ?
C13 C14 H14A 110.0 . . ?
N2 C14 H14B 110.0 . . ?
C13 C14 H14B 110.0 . . ?
H14A C14 H14B 108.4 . . ?
C20 C15 C16 118.52(19) . . ?
C20 C15 C21 117.63(19) . . ?
C16 C15 C21 123.70(19) . . ?
O2 C16 C17 118.02(18) . . ?
O2 C16 C15 123.65(19) . . ?
C17 C16 C15 118.32(19) . . ?
C18 C17 C16 122.16(19) . . ?
C18 C17 H17 118.9 . . ?
C16 C17 H17 118.9 . . ?
C17 C18 C19 118.9(2) . . ?
C17 C18 C22 120.05(19) . . ?
C19 C18 C22 121.00(19) . . ?
C20 C19 C18 119.9(2) . . ?
C20 C19 H19 120.1 . . ?
C18 C19 H19 120.1 . . ?
C19 C20 C15 122.2(2) . . ?
C19 C20 H20 118.9 . . ?
C15 C20 H20 118.9 . . ?
N2 C21 C15 124.61(19) . . ?
N2 C21 H21 117.7 . . ?
C15 C21 H21 117.7 . . ?
C26 C22 C23 116.4(2) . . ?
C26 C22 C18 122.23(19) . . ?
C23 C22 C18 121.4(2) . . ?
C24 C23 C22 119.9(2) . . ?
C24 C23 H23 120.0 . . ?
C22 C23 H23 120.0 . . ?
N4 C24 C23 124.1(2) . . ?
N4 C24 H24 118.0 . . ?
C23 C24 H24 118.0 . . ?
N4 C25 C26 123.8(2) . . ?
N4 C25 H25 118.1 . . ?
C26 C25 H25 118.1 . . ?
C25 C26 C22 119.9(2) . . ?
C25 C26 H26 120.1 . . ?
C22 C26 H26 120.1 . . ?
O3 C27 N5 126.2(3) . . ?
O3 C27 H27 116.9 . . ?
N5 C27 H27 116.9 . . ?
N5 C28 H28A 109.5 . . ?
N5 C28 H28B 109.5 . . ?
H28A C28 H28B 109.5 . . ?
N5 C28 H28C 109.5 . . ?
H28A C28 H28C 109.5 . . ?
H28B C28 H28C 109.5 . . ?
N5 C29 H29A 109.5 . . ?
N5 C29 H29B 109.5 . . ?
H29A C29 H29B 109.5 . . ?
N5 C29 H29C 109.5 . . ?
H29A C29 H29C 109.5 . . ?
H29B C29 H29C 109.5 . . ?
C7 N1 C13 119.35(18) . . ?
C7 N1 Fe1 125.05(15) . . ?
C13 N1 Fe1 115.53(13) . . ?
C21 N2 C14 121.78(18) . . ?
C21 N2 Fe1 125.15(15) . . ?
C14 N2 Fe1 113.05(13) . . ?
C10 N3 C11 115.0(2) . . ?
C24 N4 C25 115.95(19) . . ?
C24 N4 Fe1 115.24(14) . 6_557 ?
C25 N4 Fe1 128.60(14) . 6_557 ?
C27 N5 C28 120.9(3) . . ?
C27 N5 C29 120.0(3) . . ?
C28 N5 C29 118.7(3) . . ?
C2 O1 Fe1 131.78(13) . . ?
C16 O2 Fe1 129.11(13) . . ?

loop_
_geom_bond_atom_site_label_1
_geom_bond_atom_site_label_2
_geom_bond_distance
_geom_bond_site_symmetry_2
_geom_bond_publ_flag
Fe1 O1 1.8871(14) . ?
Fe1 O2 1.9048(14) . ?
Fe1 N2 2.0736(17) . ?
Fe1 N1 2.0967(17) . ?
Fe1 N4 2.3110(18) 6_657 ?
Fe1 Cl1 2.3933(6) . ?
C1 C6 1.407(3) . ?
C1 C2 1.415(3) . ?
C1 C7 1.445(3) . ?
C2 O1 1.321(2) . ?
C2 C3 1.396(3) . ?
C3 C4 1.390(3) . ?
C3 H3 0.9300 . ?
C4 C5 1.409(3) . ?
C4 C8 1.487(3) . ?
C5 C6 1.368(3) . ?
C5 H5 0.9300 . ?
C6 H6 0.9300 . ?
C7 N1 1.285(3) . ?
C7 H7 0.9300 . ?
C8 C9 1.389(3) . ?
C8 C12 1.393(3) . ?
C9 C10 1.382(3) . ?
C9 H9 0.9300 . ?
C10 N3 1.330(3) . ?
C10 H10 0.9300 . ?
C11 N3 1.343(3) . ?
C11 C12 1.374(3) . ?
C11 H11 0.9300 . ?
C12 H12 0.9300 . ?
C13 N1 1.469(3) . ?
C13 C14 1.530(3) . ?
C13 H13A 0.9700 . ?
C13 H13B 0.9700 . ?
C14 N2 1.465(3) . ?
C14 H14A 0.9700 . ?
C14 H14B 0.9700 . ?
C15 C20 1.402(3) . ?
C15 C16 1.426(3) . ?
C15 C21 1.447(3) . ?
C16 O2 1.319(2) . ?
C16 C17 1.400(3) . ?
C17 C18 1.393(3) . ?
C17 H17 0.9300 . ?
C18 C19 1.400(3) . ?
C18 C22 1.486(3) . ?
C19 C20 1.374(3) . ?
C19 H19 0.9300 . ?
C20 H20 0.9300 . ?
C21 N2 1.288(3) . ?
C21 H21 0.9300 . ?
C22 C26 1.390(3) . ?
C22 C23 1.391(3) . ?
C23 C24 1.375(3) . ?
C23 H23 0.9300 . ?
C24 N4 1.338(3) . ?
C24 H24 0.9300 . ?
C25 N4 1.341(3) . ?
C25 C26 1.381(3) . ?
C25 H25 0.9300 . ?
C26 H26 0.9300 . ?
C27 O3 1.219(3) . ?
C27 N5 1.335(4) . ?
C27 H27 0.9300 . ?
C28 N5 1.447(4) . ?
C28 H28A 0.9600 . ?
C28 H28B 0.9600 . ?
C28 H28C 0.9600 . ?
C29 N5 1.445(4) . ?
C29 H29A 0.9600 . ?
C29 H29B 0.9600 . ?
C29 H29C 0.9600 . ?
